data_7711213
loop_
_publ_author_name
'B\"ugel, Patrick'
'Krummenacher, Ivo'
'Weigend, Florian'
'Eichh\"ofer, Andreas'

_publ_section_title
;
 Experimental and theoretical evidence for low-lying excited states in
 [Cr6E8(PEt3)6] (E = S, Se, Te) cluster molecules
;
_journal_name_full 'Dalton Transactions'
_journal_paper_doi 10.1039/D2DT01690G
_journal_year 2022
_chemical_formula_moiety 'C36 H90 Cr6 P6 Te8'
_chemical_formula_sum 'C36 H90 Cr6 P6 Te8'
_chemical_formula_weight 2041.69
_chemical_properties_physical Air-sensitive,Moisture-sensitive,Heat-sensitive,Oxygen-sensitive
_space_group_crystal_system monoclinic
_space_group_IT_number 15
_space_group_name_Hall '-I 2ya'
_space_group_name_H-M_alt 'I 1 2/a 1'
_atom_sites_solution_hydrogens geom
_atom_sites_solution_primary dual
_audit_creation_date 2022-05-12
_audit_creation_method
;
Olex2 1.3
(compiled 2020.11.12 svn.r5f609507 for OlexSys, GUI svn.r6408)
;
_audit_update_record
;
2022-05-12 deposited with the CCDC.	2022-08-23 downloaded from the CCDC.
;
_cell_angle_alpha 90
_cell_angle_beta 104.00(3)
_cell_angle_gamma 90
_cell_formula_units_Z 4
_cell_length_a 13.422(3)
_cell_length_b 19.680(4)
_cell_length_c 24.135(5)
_cell_measurement_reflns_used 9182
_cell_measurement_temperature 150
_cell_measurement_theta_max 26.17
_cell_measurement_theta_min 1.47
_cell_volume 6186(2)
_computing_molecular_graphics 'Olex2 1.3 (Dolomanov et al., 2009)'
_computing_publication_material 'Olex2 1.3 (Dolomanov et al., 2009)'
_computing_structure_refinement 'SHELXL 2014/3 (Sheldrick, 2015)'
_computing_structure_solution 'SHELXT  (Sheldrick, 2015)'
_diffrn_ambient_temperature 150
_diffrn_detector 'image plate (34 cm diameter)'
_diffrn_detector_type STOE
_diffrn_measured_fraction_theta_full 0.944
_diffrn_measured_fraction_theta_max 0.877
_diffrn_measurement_device '2-circle goniometer'
_diffrn_measurement_device_type 'STOE IPDS2 ANKA'
_diffrn_measurement_method '\w scans'
_diffrn_radiation_collimation '0.2 mm diameter, monocapillary'
_diffrn_radiation_monochromator silicon
_diffrn_radiation_polarisn_norm 0
_diffrn_radiation_probe synchrotron
_diffrn_radiation_type synchrotron
_diffrn_radiation_wavelength 0.800
_diffrn_reflns_av_R_equivalents 0.0391
_diffrn_reflns_av_unetI/netI 0.0454
_diffrn_reflns_Laue_measured_fraction_full 0.944
_diffrn_reflns_Laue_measured_fraction_max 0.877
_diffrn_reflns_limit_h_max 15
_diffrn_reflns_limit_h_min -17
_diffrn_reflns_limit_k_max 18
_diffrn_reflns_limit_k_min -26
_diffrn_reflns_limit_l_max 31
_diffrn_reflns_limit_l_min -27
_diffrn_reflns_number 17437
_diffrn_reflns_point_group_measured_fraction_full 0.944
_diffrn_reflns_point_group_measured_fraction_max 0.877
_diffrn_reflns_theta_full 28.685
_diffrn_reflns_theta_max 32.637
_diffrn_reflns_theta_min 1.521
_diffrn_source 'ANKA Synchrotron'
_diffrn_source_current 150
_diffrn_source_power 7.500
_diffrn_source_type Synchrotron
_diffrn_source_voltage 50
_exptl_absorpt_coefficient_mu 6.781
_exptl_absorpt_correction_T_max 0.734
_exptl_absorpt_correction_T_min 0.251
_exptl_absorpt_correction_type integration
_exptl_absorpt_process_details
;
Koziskova, J.; Hahn, F.; Richter, J.; Kozisek, J. Comparison of different
absorption corrections on the model structure of tetrakis(\m~2~-acetato)-
diaqua-di-copper(II), Acta Chim. Slov., 2016, 9(2), 136-140.
;
_exptl_crystal_colour black
_exptl_crystal_colour_primary black
_exptl_crystal_density_diffrn 2.192
_exptl_crystal_description prism
_exptl_crystal_F_000 3824
_exptl_crystal_preparation 'Magnetic properties'
_exptl_crystal_size_max 0.11
_exptl_crystal_size_mid 0.1
_exptl_crystal_size_min 0.09
_refine_diff_density_max 0.924
_refine_diff_density_min -1.215
_refine_diff_density_rms 0.126
_refine_ls_extinction_method none
_refine_ls_goodness_of_fit_ref 1.081
_refine_ls_hydrogen_treatment constr
_refine_ls_matrix_type full
_refine_ls_number_parameters 262
_refine_ls_number_reflns 6965
_refine_ls_number_restraints 0
_refine_ls_restrained_S_all 1.081
_refine_ls_R_factor_all 0.0284
_refine_ls_R_factor_gt 0.0270
_refine_ls_shift/su_max 0.002
_refine_ls_shift/su_mean 0.000
_refine_ls_structure_factor_coef Fsqd
_refine_ls_weighting_details 'w=1/[\s^2^(Fo^2^)+(0.0210P)^2^+15.5690P] where P=(Fo^2^+2Fc^2^)/3'
_refine_ls_weighting_scheme calc
_refine_ls_wR_factor_gt 0.0709
_refine_ls_wR_factor_ref 0.0718
_reflns_Friedel_coverage 0.000
_reflns_number_gt 6572
_reflns_number_total 6965
_reflns_threshold_expression 'I > 2\s(I)'
_cod_data_source_file d2dt01690g2.cif
_cod_data_source_block i2a
_cod_database_code 7711213
_shelxl_version_number 2014-3
_shelx_space_group_comment
;
The symmetry employed for this shelxl refinement is uniquely defined
by the following loop, which should always be used as a source of
symmetry information in preference to the above space-group names.
They are only intended as comments.
;
_shelx_estimated_absorpt_t_max 0.580
_shelx_estimated_absorpt_t_min 0.523
_olex2_refinement_description
;
1. Fixed Uiso
 At 1.2 times of:
  All C(H,H) groups
 At 1.5 times of:
  All C(H,H,H) groups
2.a Secondary CH2 refined with riding coordinates:
 C1(H1A,H1B), C2(H2A,H2B), C3(H3A,H3B), C4(H4A,H4B), C5(H5A,H5B), C6(H6A,H6B),
 C7(H7A,H7B), C8(H8A,H8B), C14(H14A,H14B)
2.b Idealised Me refined as rotating group:
 C9(H9A,H9B,H9C), C10(H10A,H10B,H10C), C11(H11A,H11B,H11C), C12(H12A,H12B,
 H12C), C13(H13A,H13B,H13C), C15(H15A,H15B,H15C), C16(H16A,H16B,H16C), C17(H17A,
 H17B,H17C), C18(H18A,H18B,H18C)
;
_olex2_submission_special_instructions 'No special instructions were received'

loop_
_space_group_symop_operation_xyz
'x, y, z'
'-x+1/2, y, -z'
'x+1/2, y+1/2, z+1/2'
'-x+1, y+1/2, -z+1/2'
'-x, -y, -z'
'x-1/2, -y, z'
'-x+1/2, -y+1/2, -z+1/2'
'x, -y+1/2, z+1/2'

loop_
_atom_site_label
_atom_site_type_symbol
_atom_site_fract_x
_atom_site_fract_y
_atom_site_fract_z
_atom_site_U_iso_or_equiv
_atom_site_adp_type
_atom_site_occupancy
_atom_site_site_symmetry_order
_atom_site_calc_flag
_atom_site_refinement_flags_posn
_atom_site_refinement_flags_adp
_atom_site_refinement_flags_occupancy
_atom_site_disorder_assembly
_atom_site_disorder_group
Te1 Te 0.69754(2) 0.24008(2) 0.11134(2) 0.02143(6) Uani 1 1 d . . . . .
Te2 Te 0.50498(2) 0.22684(2) 0.20166(2) 0.02286(6) Uani 1 1 d . . . . .
Te3 Te 0.87591(2) 0.12297(2) 0.21416(2) 0.02102(6) Uani 1 1 d . . . . .
Te4 Te 0.68237(2) 0.11049(2) 0.30145(2) 0.02509(6) Uani 1 1 d . . . . .
Cr1 Cr 0.68641(3) 0.17036(2) 0.20378(2) 0.01981(10) Uani 1 1 d . . . . .
Cr2 Cr 0.85304(3) 0.25654(2) 0.20196(2) 0.01962(10) Uani 1 1 d . . . . .
Cr3 Cr 0.65429(3) 0.31241(2) 0.19491(2) 0.02010(10) Uani 1 1 d . . . . .
P1 P 0.61403(6) 0.07234(4) 0.14610(4) 0.02860(16) Uani 1 1 d . . . . .
P2 P 0.97980(6) 0.26391(4) 0.14442(4) 0.02677(16) Uani 1 1 d . . . . .
P3 P 0.54081(6) 0.38451(4) 0.12427(4) 0.02684(16) Uani 1 1 d . . . . .
C1 C 1.0998(2) 0.21544(18) 0.17137(16) 0.0342(7) Uani 1 1 d . . . . .
H1A H 1.1323 0.2321 0.2103 0.041 Uiso 1 1 calc R U . . .
H1B H 1.0813 0.1672 0.1749 0.041 Uiso 1 1 calc R U . . .
C2 C 0.4565(3) 0.3395(2) 0.06372(15) 0.0406(8) Uani 1 1 d . . . . .
H2A H 0.5000 0.3106 0.0455 0.049 Uiso 1 1 calc R U . . .
H2B H 0.4110 0.3089 0.0790 0.049 Uiso 1 1 calc R U . . .
C3 C 0.6754(3) 0.05222(17) 0.08769(14) 0.0363(7) Uani 1 1 d . . . . .
H3A H 0.6644 0.0912 0.0609 0.044 Uiso 1 1 calc R U . . .
H3B H 0.7503 0.0484 0.1041 0.044 Uiso 1 1 calc R U . . .
C4 C 1.0283(3) 0.34992(18) 0.13356(17) 0.0388(8) Uani 1 1 d . . . . .
H4A H 1.0697 0.3469 0.1048 0.047 Uiso 1 1 calc R U . . .
H4B H 0.9689 0.3798 0.1178 0.047 Uiso 1 1 calc R U . . .
C5 C 0.4743(3) 0.0742(2) 0.11034(18) 0.0452(9) Uani 1 1 d . . . . .
H5A H 0.4546 0.0292 0.0927 0.054 Uiso 1 1 calc R U . . .
H5B H 0.4355 0.0811 0.1399 0.054 Uiso 1 1 calc R U . . .
C6 C 0.4501(3) 0.44057(17) 0.14941(15) 0.0333(7) Uani 1 1 d . . . . .
H6A H 0.4890 0.4671 0.1825 0.040 Uiso 1 1 calc R U . . .
H6B H 0.4205 0.4732 0.1186 0.040 Uiso 1 1 calc R U . . .
C7 C 0.9395(3) 0.2363(2) 0.06925(15) 0.0396(8) Uani 1 1 d . . . . .
H7A H 0.8779 0.2626 0.0502 0.047 Uiso 1 1 calc R U . . .
H7B H 0.9948 0.2477 0.0501 0.047 Uiso 1 1 calc R U . . .
C8 C 0.6163(3) -0.01086(17) 0.18130(16) 0.0390(8) Uani 1 1 d . . . . .
H8A H 0.5813 -0.0064 0.2128 0.047 Uiso 1 1 calc R U . . .
H8B H 0.5765 -0.0436 0.1534 0.047 Uiso 1 1 calc R U . . .
C9 C 0.3629(3) 0.4041(2) 0.16683(18) 0.0429(8) Uani 1 1 d . . . . .
H9A H 0.3209 0.3801 0.1338 0.064 Uiso 1 1 calc R U . . .
H9B H 0.3203 0.4373 0.1808 0.064 Uiso 1 1 calc R U . . .
H9C H 0.3911 0.3714 0.1972 0.064 Uiso 1 1 calc R U . . .
C10 C 1.1800(3) 0.2183(2) 0.1360(2) 0.0492(10) Uani 1 1 d . . . . .
H10A H 1.1502 0.2005 0.0976 0.074 Uiso 1 1 calc R U . . .
H10B H 1.2396 0.1908 0.1545 0.074 Uiso 1 1 calc R U . . .
H10C H 1.2015 0.2655 0.1331 0.074 Uiso 1 1 calc R U . . .
C11 C 0.4415(3) 0.1280(2) 0.06493(19) 0.0524(10) Uani 1 1 d . . . . .
H11A H 0.4751 0.1197 0.0337 0.079 Uiso 1 1 calc R U . . .
H11B H 0.4614 0.1729 0.0815 0.079 Uiso 1 1 calc R U . . .
H11C H 0.3668 0.1262 0.0501 0.079 Uiso 1 1 calc R U . . .
C12 C 1.0936(3) 0.38273(19) 0.1873(2) 0.0481(10) Uani 1 1 d . . . . .
H12A H 1.1207 0.4261 0.1774 0.072 Uiso 1 1 calc R U . . .
H12B H 1.1507 0.3525 0.2045 0.072 Uiso 1 1 calc R U . . .
H12C H 1.0513 0.3907 0.2146 0.072 Uiso 1 1 calc R U . . .
C13 C 0.6395(4) -0.0126(2) 0.05301(18) 0.0527(10) Uani 1 1 d . . . . .
H13A H 0.6728 -0.0155 0.0212 0.079 Uiso 1 1 calc R U . . .
H13B H 0.5648 -0.0111 0.0381 0.079 Uiso 1 1 calc R U . . .
H13C H 0.6580 -0.0525 0.0777 0.079 Uiso 1 1 calc R U . . .
C14 C 0.6014(3) 0.4500(2) 0.08786(18) 0.0442(9) Uani 1 1 d . . . . .
H14A H 0.5467 0.4803 0.0663 0.053 Uiso 1 1 calc R U . . .
H14B H 0.6475 0.4779 0.1174 0.053 Uiso 1 1 calc R U . . .
C15 C 0.7236(3) -0.04012(18) 0.20544(18) 0.0457(9) Uani 1 1 d . . . . .
H15A H 0.7591 -0.0449 0.1746 0.069 Uiso 1 1 calc R U . . .
H15B H 0.7177 -0.0848 0.2224 0.069 Uiso 1 1 calc R U . . .
H15C H 0.7627 -0.0095 0.2348 0.069 Uiso 1 1 calc R U . . .
C16 C 0.6631(3) 0.4235(3) 0.0469(2) 0.0576(12) Uani 1 1 d . . . . .
H16A H 0.6187 0.3956 0.0173 0.086 Uiso 1 1 calc R U . . .
H16B H 0.7207 0.3961 0.0680 0.086 Uiso 1 1 calc R U . . .
H16C H 0.6894 0.4620 0.0289 0.086 Uiso 1 1 calc R U . . .
C17 C 0.9152(3) 0.1618(2) 0.06050(17) 0.0481(10) Uani 1 1 d . . . . .
H17A H 0.8867 0.1529 0.0198 0.072 Uiso 1 1 calc R U . . .
H17B H 0.8650 0.1488 0.0821 0.072 Uiso 1 1 calc R U . . .
H17C H 0.9782 0.1352 0.0739 0.072 Uiso 1 1 calc R U . . .
C18 C 0.3888(4) 0.3842(3) 0.01719(19) 0.0582(12) Uani 1 1 d . . . . .
H18A H 0.3515 0.3554 -0.0141 0.087 Uiso 1 1 calc R U . . .
H18B H 0.4322 0.4163 0.0026 0.087 Uiso 1 1 calc R U . . .
H18C H 0.3396 0.4094 0.0334 0.087 Uiso 1 1 calc R U . . .

loop_
_atom_site_aniso_label
_atom_site_aniso_U_11
_atom_site_aniso_U_22
_atom_site_aniso_U_33
_atom_site_aniso_U_23
_atom_site_aniso_U_13
_atom_site_aniso_U_12
Te1 0.02437(10) 0.02178(10) 0.01806(10) -0.00162(6) 0.00500(7) 0.00056(6)
Te2 0.02033(10) 0.02420(10) 0.02341(10) -0.00197(7) 0.00406(7) -0.00282(6)
Te3 0.02426(10) 0.01843(10) 0.02156(10) -0.00210(6) 0.00785(7) 0.00072(6)
Te4 0.02826(11) 0.02141(10) 0.02687(11) -0.00001(7) 0.00910(8) -0.00291(7)
Cr1 0.0215(2) 0.0193(2) 0.0190(2) -0.00003(16) 0.00564(17) -0.00091(16)
Cr2 0.0214(2) 0.0171(2) 0.0196(2) -0.00103(16) 0.00337(17) -0.00145(16)
Cr3 0.0220(2) 0.0193(2) 0.0206(2) -0.00323(16) 0.00825(17) -0.00315(16)
P1 0.0342(4) 0.0234(4) 0.0268(4) -0.0034(3) 0.0047(3) -0.0050(3)
P2 0.0270(4) 0.0253(4) 0.0295(4) 0.0026(3) 0.0097(3) 0.0004(3)
P3 0.0286(4) 0.0266(4) 0.0282(4) 0.0020(3) 0.0124(3) 0.0043(3)
C1 0.0289(16) 0.0329(17) 0.0427(19) 0.0056(14) 0.0124(14) 0.0016(12)
C2 0.0407(19) 0.049(2) 0.0282(17) -0.0041(15) 0.0008(14) 0.0125(16)
C3 0.055(2) 0.0274(16) 0.0267(16) -0.0062(12) 0.0101(15) -0.0050(14)
C4 0.0420(19) 0.0303(17) 0.050(2) 0.0093(15) 0.0230(16) 0.0003(14)
C5 0.0397(19) 0.040(2) 0.050(2) -0.0149(17) -0.0004(16) -0.0036(15)
C6 0.0342(16) 0.0312(16) 0.0390(18) 0.0024(13) 0.0175(14) 0.0083(13)
C7 0.0418(19) 0.053(2) 0.0273(17) 0.0019(15) 0.0155(14) 0.0007(16)
C8 0.051(2) 0.0265(16) 0.0401(19) 0.0007(14) 0.0128(16) -0.0134(15)
C9 0.0379(18) 0.042(2) 0.055(2) -0.0002(17) 0.0242(17) 0.0048(15)
C10 0.0350(19) 0.050(2) 0.070(3) 0.006(2) 0.0261(19) 0.0056(16)
C11 0.046(2) 0.056(3) 0.048(2) -0.0123(19) -0.0033(18) -0.0004(18)
C12 0.041(2) 0.0310(18) 0.074(3) 0.0038(18) 0.018(2) -0.0095(15)
C13 0.074(3) 0.039(2) 0.043(2) -0.0198(17) 0.009(2) -0.0048(19)
C14 0.045(2) 0.040(2) 0.056(2) 0.0194(17) 0.0281(18) 0.0096(16)
C15 0.067(3) 0.0237(16) 0.045(2) 0.0060(14) 0.0103(19) -0.0026(16)
C16 0.058(3) 0.067(3) 0.059(3) 0.027(2) 0.036(2) 0.017(2)
C17 0.056(2) 0.058(2) 0.0332(19) -0.0166(17) 0.0149(17) 0.0007(19)
C18 0.053(3) 0.076(3) 0.041(2) 0.007(2) 0.0016(19) 0.023(2)

loop_
_atom_type_symbol
_atom_type_description
_atom_type_scat_dispersion_real
_atom_type_scat_dispersion_imag
_atom_type_scat_source
C C 0.0033 0.0021 'International Tables Vol C Tables 4.2.6.8 and 6.1.1.4'
H H 0.0000 0.0000 'International Tables Vol C Tables 4.2.6.8 and 6.1.1.4'
Cr Cr 0.3128 0.7784 'International Tables Vol C Tables 4.2.6.8 and 6.1.1.4'
P P 0.1127 0.1202 'International Tables Vol C Tables 4.2.6.8 and 6.1.1.4'
Te Te -0.5872 2.0695 'International Tables Vol C Tables 4.2.6.8 and 6.1.1.4'

loop_
_geom_angle_atom_site_label_1
_geom_angle_atom_site_label_2
_geom_angle_atom_site_label_3
_geom_angle
_geom_angle_site_symmetry_1
_geom_angle_site_symmetry_3
_geom_angle_publ_flag
Cr2 Te1 Cr1 64.10(2) . . ?
Cr3 Te1 Cr1 64.52(2) . . ?
Cr3 Te1 Cr2 65.14(2) . . ?
Cr2 Te2 Cr1 64.82(2) 7_655 . ?
Cr2 Te2 Cr3 65.26(2) 7_655 . ?
Cr3 Te2 Cr1 64.26(2) . . ?
Cr2 Te3 Cr1 63.940(15) . . ?
Cr3 Te3 Cr1 64.91(3) 7_655 . ?
Cr3 Te3 Cr2 65.169(16) 7_655 . ?
Cr1 Te4 Cr2 64.929(16) . 7_655 ?
Cr1 Te4 Cr3 65.14(3) . 7_655 ?
Cr3 Te4 Cr2 65.012(17) 7_655 7_655 ?
Te1 Cr1 Te2 90.30(3) . . ?
Te1 Cr1 Te3 90.76(3) . . ?
Te1 Cr1 Cr2 118.01(2) . 7_655 ?
Te1 Cr1 Cr2 57.92(3) . . ?
Te1 Cr1 Cr3 118.43(2) . 7_655 ?
Te1 Cr1 Cr3 57.592(15) . . ?
Te2 Cr1 Cr2 118.28(2) . . ?
Te2 Cr1 Cr2 57.26(3) . 7_655 ?
Te2 Cr1 Cr3 117.30(3) . 7_655 ?
Te2 Cr1 Cr3 57.640(14) . . ?
Te3 Cr1 Te2 174.19(2) . . ?
Te3 Cr1 Cr2 57.880(18) . . ?
Te3 Cr1 Cr2 117.37(3) . 7_655 ?
Te3 Cr1 Cr3 118.539(18) . . ?
Te3 Cr1 Cr3 57.33(2) . 7_655 ?
Te4 Cr1 Te1 174.853(19) . . ?
Te4 Cr1 Te2 89.27(3) . . ?
Te4 Cr1 Te3 89.16(3) . . ?
Te4 Cr1 Cr2 118.00(3) . . ?
Te4 Cr1 Cr2 57.701(19) . 7_655 ?
Te4 Cr1 Cr3 118.138(19) . . ?
Te4 Cr1 Cr3 57.47(2) . 7_655 ?
Cr2 Cr1 Cr2 90.58(3) . 7_655 ?
Cr2 Cr1 Cr3 60.54(2) . 7_655 ?
Cr2 Cr1 Cr3 60.06(2) 7_655 7_655 ?
Cr2 Cr1 Cr3 60.701(18) . . ?
Cr3 Cr1 Cr2 60.449(17) . 7_655 ?
Cr3 Cr1 Cr3 90.933(19) . 7_655 ?
P1 Cr1 Te1 91.42(3) . . ?
P1 Cr1 Te2 94.76(3) . . ?
P1 Cr1 Te3 90.92(3) . . ?
P1 Cr1 Te4 93.73(3) . . ?
P1 Cr1 Cr2 132.51(3) . . ?
P1 Cr1 Cr2 136.90(3) . 7_655 ?
P1 Cr1 Cr3 134.09(3) . 7_655 ?
P1 Cr1 Cr3 134.92(3) . . ?
Te1 Cr2 Te3 90.989(15) . . ?
Te1 Cr2 Te4 89.746(15) . 7_655 ?
Te1 Cr2 Cr1 117.33(2) . 7_655 ?
Te1 Cr2 Cr1 57.978(19) . . ?
Te1 Cr2 Cr3 57.31(2) . . ?
Te1 Cr2 Cr3 118.30(2) . 7_655 ?
Te2 Cr2 Te1 174.50(2) 7_655 . ?
Te2 Cr2 Te3 89.171(15) 7_655 . ?
Te2 Cr2 Te4 89.480(15) 7_655 7_655 ?
Te2 Cr2 Cr1 57.920(18) 7_655 7_655 ?
Te2 Cr2 Cr1 117.80(2) 7_655 . ?
Te2 Cr2 Cr3 117.96(3) 7_655 . ?
Te2 Cr2 Cr3 57.473(19) 7_655 7_655 ?
Te3 Cr2 Te4 173.49(2) . 7_655 ?
Te3 Cr2 Cr1 116.77(2) . 7_655 ?
Te3 Cr2 Cr1 58.181(16) . . ?
Te3 Cr2 Cr3 57.353(14) . 7_655 ?
Te3 Cr2 Cr3 118.013(19) . . ?
Te4 Cr2 Cr1 57.371(15) 7_655 7_655 ?
Te4 Cr2 Cr1 117.18(2) 7_655 . ?
Te4 Cr2 Cr3 57.372(13) 7_655 . ?
Te4 Cr2 Cr3 116.81(2) 7_655 7_655 ?
Cr1 Cr2 Cr1 89.42(3) . 7_655 ?
Cr1 Cr2 Cr3 59.45(2) 7_655 7_655 ?
Cr1 Cr2 Cr3 60.36(3) . 7_655 ?
Cr1 Cr2 Cr3 59.87(2) . . ?
Cr1 Cr2 Cr3 60.05(3) 7_655 . ?
Cr3 Cr2 Cr3 90.35(3) . 7_655 ?
P2 Cr2 Te1 93.20(3) . . ?
P2 Cr2 Te2 92.29(3) . 7_655 ?
P2 Cr2 Te3 92.53(2) . . ?
P2 Cr2 Te4 93.89(2) . 7_655 ?
P2 Cr2 Cr1 135.12(3) . . ?
P2 Cr2 Cr1 135.46(3) . 7_655 ?
P2 Cr2 Cr3 135.40(3) . . ?
P2 Cr2 Cr3 134.25(3) . 7_655 ?
Te1 Cr3 Te2 90.78(2) . . ?
Te1 Cr3 Te3 174.27(2) . 7_655 ?
Te1 Cr3 Te4 90.05(2) . 7_655 ?
Te1 Cr3 Cr1 57.886(15) . . ?
Te1 Cr3 Cr1 117.41(2) . 7_655 ?
Te1 Cr3 Cr2 57.55(3) . . ?
Te1 Cr3 Cr2 117.96(2) . 7_655 ?
Te2 Cr3 Cr1 58.099(16) . . ?
Te2 Cr3 Cr1 116.34(2) . 7_655 ?
Te2 Cr3 Cr2 117.47(2) . . ?
Te2 Cr3 Cr2 57.27(3) . 7_655 ?
Te3 Cr3 Te2 89.12(2) 7_655 . ?
Te3 Cr3 Cr1 117.54(2) 7_655 . ?
Te3 Cr3 Cr1 57.752(19) 7_655 7_655 ?
Te3 Cr3 Cr2 117.63(3) 7_655 . ?
Te3 Cr3 Cr2 57.473(18) 7_655 7_655 ?
Te4 Cr3 Te2 173.06(2) 7_655 . ?
Te4 Cr3 Te3 89.37(3) 7_655 7_655 ?
Te4 Cr3 Cr1 57.38(2) 7_655 7_655 ?
Te4 Cr3 Cr1 116.98(2) 7_655 . ?
Te4 Cr3 Cr2 57.616(19) 7_655 . ?
Te4 Cr3 Cr2 116.47(3) 7_655 7_655 ?
Cr1 Cr3 Cr1 89.068(19) . 7_655 ?
Cr1 Cr3 Cr2 59.10(2) 7_655 7_655 ?
Cr1 Cr3 Cr2 60.102(17) . 7_655 ?
Cr1 Cr3 Cr2 59.425(16) . . ?
Cr1 Cr3 Cr2 59.89(2) 7_655 . ?
Cr2 Cr3 Cr2 89.65(3) . 7_655 ?
P3 Cr3 Te1 89.72(3) . . ?
P3 Cr3 Te2 93.37(3) . . ?
P3 Cr3 Te3 96.01(3) . 7_655 ?
P3 Cr3 Te4 93.53(3) . 7_655 ?
P3 Cr3 Cr1 137.71(3) . 7_655 ?
P3 Cr3 Cr1 133.14(3) . . ?
P3 Cr3 Cr2 132.91(3) . . ?
P3 Cr3 Cr2 137.37(3) . 7_655 ?
C3 P1 Cr1 114.65(11) . . ?
C3 P1 C5 103.67(18) . . ?
C3 P1 C8 101.63(17) . . ?
C5 P1 Cr1 117.75(12) . . ?
C8 P1 Cr1 118.69(12) . . ?
C8 P1 C5 97.67(18) . . ?
C1 P2 Cr2 115.83(12) . . ?
C1 P2 C4 102.39(16) . . ?
C4 P2 Cr2 116.78(12) . . ?
C7 P2 Cr2 117.51(13) . . ?
C7 P2 C1 102.54(17) . . ?
C7 P2 C4 99.16(18) . . ?
C2 P3 Cr3 115.65(13) . . ?
C2 P3 C6 102.70(17) . . ?
C2 P3 C14 102.3(2) . . ?
C6 P3 Cr3 117.73(12) . . ?
C6 P3 C14 98.05(16) . . ?
C14 P3 Cr3 117.56(13) . . ?
P2 C1 H1A 108.0 . . ?
P2 C1 H1B 108.0 . . ?
H1A C1 H1B 107.3 . . ?
C10 C1 P2 117.1(3) . . ?
C10 C1 H1A 108.0 . . ?
C10 C1 H1B 108.0 . . ?
P3 C2 H2A 108.2 . . ?
P3 C2 H2B 108.2 . . ?
H2A C2 H2B 107.3 . . ?
C18 C2 P3 116.4(3) . . ?
C18 C2 H2A 108.2 . . ?
C18 C2 H2B 108.2 . . ?
P1 C3 H3A 108.0 . . ?
P1 C3 H3B 108.0 . . ?
H3A C3 H3B 107.3 . . ?
C13 C3 P1 117.1(3) . . ?
C13 C3 H3A 108.0 . . ?
C13 C3 H3B 108.0 . . ?
P2 C4 H4A 108.6 . . ?
P2 C4 H4B 108.6 . . ?
H4A C4 H4B 107.6 . . ?
C12 C4 P2 114.6(3) . . ?
C12 C4 H4A 108.6 . . ?
C12 C4 H4B 108.6 . . ?
P1 C5 H5A 108.4 . . ?
P1 C5 H5B 108.4 . . ?
H5A C5 H5B 107.4 . . ?
C11 C5 P1 115.7(3) . . ?
C11 C5 H5A 108.4 . . ?
C11 C5 H5B 108.4 . . ?
P3 C6 H6A 108.5 . . ?
P3 C6 H6B 108.5 . . ?
H6A C6 H6B 107.5 . . ?
C9 C6 P3 115.0(2) . . ?
C9 C6 H6A 108.5 . . ?
C9 C6 H6B 108.5 . . ?
P2 C7 H7A 108.5 . . ?
P2 C7 H7B 108.5 . . ?
H7A C7 H7B 107.5 . . ?
C17 C7 P2 115.3(3) . . ?
C17 C7 H7A 108.5 . . ?
C17 C7 H7B 108.5 . . ?
P1 C8 H8A 108.6 . . ?
P1 C8 H8B 108.6 . . ?
H8A C8 H8B 107.5 . . ?
C15 C8 P1 114.8(2) . . ?
C15 C8 H8A 108.6 . . ?
C15 C8 H8B 108.6 . . ?
C6 C9 H9A 109.5 . . ?
C6 C9 H9B 109.5 . . ?
C6 C9 H9C 109.5 . . ?
H9A C9 H9B 109.5 . . ?
H9A C9 H9C 109.5 . . ?
H9B C9 H9C 109.5 . . ?
C1 C10 H10A 109.5 . . ?
C1 C10 H10B 109.5 . . ?
C1 C10 H10C 109.5 . . ?
H10A C10 H10B 109.5 . . ?
H10A C10 H10C 109.5 . . ?
H10B C10 H10C 109.5 . . ?
C5 C11 H11A 109.5 . . ?
C5 C11 H11B 109.5 . . ?
C5 C11 H11C 109.5 . . ?
H11A C11 H11B 109.5 . . ?
H11A C11 H11C 109.5 . . ?
H11B C11 H11C 109.5 . . ?
C4 C12 H12A 109.5 . . ?
C4 C12 H12B 109.5 . . ?
C4 C12 H12C 109.5 . . ?
H12A C12 H12B 109.5 . . ?
H12A C12 H12C 109.5 . . ?
H12B C12 H12C 109.5 . . ?
C3 C13 H13A 109.5 . . ?
C3 C13 H13B 109.5 . . ?
C3 C13 H13C 109.5 . . ?
H13A C13 H13B 109.5 . . ?
H13A C13 H13C 109.5 . . ?
H13B C13 H13C 109.5 . . ?
P3 C14 H14A 108.3 . . ?
P3 C14 H14B 108.3 . . ?
H14A C14 H14B 107.4 . . ?
C16 C14 P3 116.1(3) . . ?
C16 C14 H14A 108.3 . . ?
C16 C14 H14B 108.3 . . ?
C8 C15 H15A 109.5 . . ?
C8 C15 H15B 109.5 . . ?
C8 C15 H15C 109.5 . . ?
H15A C15 H15B 109.5 . . ?
H15A C15 H15C 109.5 . . ?
H15B C15 H15C 109.5 . . ?
C14 C16 H16A 109.5 . . ?
C14 C16 H16B 109.5 . . ?
C14 C16 H16C 109.5 . . ?
H16A C16 H16B 109.5 . . ?
H16A C16 H16C 109.5 . . ?
H16B C16 H16C 109.5 . . ?
C7 C17 H17A 109.5 . . ?
C7 C17 H17B 109.5 . . ?
C7 C17 H17C 109.5 . . ?
H17A C17 H17B 109.5 . . ?
H17A C17 H17C 109.5 . . ?
H17B C17 H17C 109.5 . . ?
C2 C18 H18A 109.5 . . ?
C2 C18 H18B 109.5 . . ?
C2 C18 H18C 109.5 . . ?
H18A C18 H18B 109.5 . . ?
H18A C18 H18C 109.5 . . ?
H18B C18 H18C 109.5 . . ?

loop_
_geom_bond_atom_site_label_1
_geom_bond_atom_site_label_2
_geom_bond_distance
_geom_bond_site_symmetry_2
_geom_bond_publ_flag
Te1 Cr1 2.6540(6) . ?
Te1 Cr2 2.6524(11) . ?
Te1 Cr3 2.6454(6) . ?
Te2 Cr1 2.6660(6) . ?
Te2 Cr2 2.6465(10) 7_655 ?
Te2 Cr3 2.6526(6) . ?
Te3 Cr1 2.6634(7) . ?
Te3 Cr2 2.6547(7) . ?
Te3 Cr3 2.6510(6) 7_655 ?
Te4 Cr1 2.6475(6) . ?
Te4 Cr2 2.6573(7) 7_655 ?
Te4 Cr3 2.6501(6) 7_655 ?
Cr1 Cr2 2.8158(7) . ?
Cr1 Cr2 2.8475(8) 7_655 ?
Cr1 Cr3 2.8287(8) . ?
Cr1 Cr3 2.8520(12) 7_655 ?
Cr1 P1 2.4390(10) . ?
Cr2 Te2 2.6465(10) 7_655 ?
Cr2 Te4 2.6573(7) 7_655 ?
Cr2 Cr1 2.8475(8) 7_655 ?
Cr2 Cr3 2.8573(8) 7_655 ?
Cr2 Cr3 2.8521(8) . ?
Cr2 P2 2.4469(11) . ?
Cr3 Te3 2.6511(6) 7_655 ?
Cr3 Te4 2.6501(6) 7_655 ?
Cr3 Cr1 2.8521(12) 7_655 ?
Cr3 Cr2 2.8574(8) 7_655 ?
Cr3 P3 2.4462(11) . ?
P1 C3 1.840(4) . ?
P1 C5 1.865(4) . ?
P1 C8 1.841(3) . ?
P2 C1 1.850(3) . ?
P2 C4 1.855(3) . ?
P2 C7 1.845(4) . ?
P3 C2 1.844(4) . ?
P3 C6 1.851(3) . ?
P3 C14 1.854(4) . ?
C1 H1A 0.9900 . ?
C1 H1B 0.9900 . ?
C1 C10 1.528(5) . ?
C2 H2A 0.9900 . ?
C2 H2B 0.9900 . ?
C2 C18 1.539(5) . ?
C3 H3A 0.9900 . ?
C3 H3B 0.9900 . ?
C3 C13 1.538(5) . ?
C4 H4A 0.9900 . ?
C4 H4B 0.9900 . ?
C4 C12 1.521(6) . ?
C5 H5A 0.9900 . ?
C5 H5B 0.9900 . ?
C5 C11 1.510(6) . ?
C6 H6A 0.9900 . ?
C6 H6B 0.9900 . ?
C6 C9 1.516(5) . ?
C7 H7A 0.9900 . ?
C7 H7B 0.9900 . ?
C7 C17 1.506(6) . ?
C8 H8A 0.9900 . ?
C8 H8B 0.9900 . ?
C8 C15 1.529(6) . ?
C9 H9A 0.9800 . ?
C9 H9B 0.9800 . ?
C9 H9C 0.9800 . ?
C10 H10A 0.9800 . ?
C10 H10B 0.9800 . ?
C10 H10C 0.9800 . ?
C11 H11A 0.9800 . ?
C11 H11B 0.9800 . ?
C11 H11C 0.9800 . ?
C12 H12A 0.9800 . ?
C12 H12B 0.9800 . ?
C12 H12C 0.9800 . ?
C13 H13A 0.9800 . ?
C13 H13B 0.9800 . ?
C13 H13C 0.9800 . ?
C14 H14A 0.9900 . ?
C14 H14B 0.9900 . ?
C14 C16 1.526(6) . ?
C15 H15A 0.9800 . ?
C15 H15B 0.9800 . ?
C15 H15C 0.9800 . ?
C16 H16A 0.9800 . ?
C16 H16B 0.9800 . ?
C16 H16C 0.9800 . ?
C17 H17A 0.9800 . ?
C17 H17B 0.9800 . ?
C17 H17C 0.9800 . ?
C18 H18A 0.9800 . ?
C18 H18B 0.9800 . ?
C18 H18C 0.9800 . ?

loop_
_geom_torsion_atom_site_label_1
_geom_torsion_atom_site_label_2
_geom_torsion_atom_site_label_3
_geom_torsion_atom_site_label_4
_geom_torsion
_geom_torsion_site_symmetry_1
_geom_torsion_site_symmetry_2
_geom_torsion_site_symmetry_3
_geom_torsion_site_symmetry_4
_geom_torsion_publ_flag
Cr1 P1 C3 C13 174.9(3) . . . . ?
Cr1 P1 C5 C11 65.1(3) . . . . ?
Cr1 P1 C8 C15 -65.6(3) . . . . ?
Cr2 P2 C1 C10 179.3(3) . . . . ?
Cr2 P2 C4 C12 67.5(3) . . . . ?
Cr2 P2 C7 C17 -65.6(3) . . . . ?
Cr3 P3 C2 C18 -176.8(3) . . . . ?
Cr3 P3 C6 C9 -70.2(3) . . . . ?
Cr3 P3 C14 C16 68.4(4) . . . . ?
C1 P2 C4 C12 -60.1(3) . . . . ?
C1 P2 C7 C17 62.7(3) . . . . ?
C2 P3 C6 C9 58.1(3) . . . . ?
C2 P3 C14 C16 -59.5(4) . . . . ?
C3 P1 C5 C11 -62.7(3) . . . . ?
C3 P1 C8 C15 61.2(3) . . . . ?
C4 P2 C1 C10 -52.5(3) . . . . ?
C4 P2 C7 C17 167.6(3) . . . . ?
C5 P1 C3 C13 -55.4(3) . . . . ?
C5 P1 C8 C15 166.9(3) . . . . ?
C6 P3 C2 C18 53.6(3) . . . . ?
C6 P3 C14 C16 -164.4(3) . . . . ?
C7 P2 C1 C10 50.0(3) . . . . ?
C7 P2 C4 C12 -165.2(3) . . . . ?
C8 P1 C3 C13 45.6(3) . . . . ?
C8 P1 C5 C11 -166.7(3) . . . . ?
C14 P3 C2 C18 -47.7(3) . . . . ?
C14 P3 C6 C9 162.8(3) . . . . ?
